data_4304432
loop_
_publ_author_name
'Daniela Belli Dell'Amico'
'Fausto Calderazzo'
'Fabio Marchetti'
'Stefano Ramello'
'Simona Samaritani'

_publ_contact_author
;
      Belli Dell''Amico, Daniela 
      Dipartimento di Chimica e Chimica Industriale
      Universit\`a di Pisa
      Via Risorgimento,  35
      56126  Pisa
      Italy
;
_publ_contact_author_email belli@dcci.unipi.it
_publ_contact_author_fax 39()0502219246
_publ_contact_author_phone 39()0502219206
_publ_section_title
;
Simple Preparations of Pd6Cl12, Pt6Cl12, and Qn[Pt2Cl8+n], n= 1, 2 (Q =
TBA+, PPN+) and Structural Characterization of [TBA][Pt2Cl9] and
[PPN]2[Pt2Cl10].C7H8
;
_journal_name_full 'Inorganic Chemistry'
_journal_page_first 1237
_journal_page_last 1242
_journal_paper_doi 10.1021/ic701932u
_journal_volume 47
_journal_year 2008
_chemical_formula_moiety '2(C36 H30 N P2),  Cl10 Pt2, C7 H8'
_chemical_formula_sum 'C79 H68 Cl10 N2 P4 Pt2'
_chemical_formula_weight 1913.91
_chemical_name_systematic
;
di-bis(Triphenylphosphino)iminium bis(\m~2~-chloro)-
bis(tetrachloro-platinum(iv)) toluene solvate
;
_space_group_IT_number 2
_symmetry_cell_setting triclinic
_symmetry_space_group_name_Hall '-P 1'
_symmetry_space_group_name_H-M 'P -1'
_atom_sites_solution_hydrogens geom
_atom_sites_solution_primary direct
_atom_sites_solution_secondary difmap
_audit_creation_method SHELXL-97
_cell_angle_alpha 102.209(9)
_cell_angle_beta 94.790(7)
_cell_angle_gamma 112.662(8)
_cell_formula_units_Z 1
_cell_length_a 12.1239(10)
_cell_length_b 13.2526(17)
_cell_length_c 13.6779(14)
_cell_measurement_reflns_used 24
_cell_measurement_temperature 293(2)
_cell_measurement_theta_max 12.50
_cell_measurement_theta_min 5.16
_cell_volume 1948.7(4)
_computing_cell_refinement 'Bruker XSCANS'
_computing_data_collection 'Bruker XSCANS'
_computing_data_reduction 'Bruker SHELXTL'
_computing_molecular_graphics 'Bruker SHELXTL'
_computing_publication_material 'WINGX-1.64 (Farrugia, 2001)'
_computing_structure_refinement 'SHELXL-97 (Sheldrick, 1997)'
_computing_structure_solution 'SIR-92 (A. Altomare et al., 1993)'
_diffrn_ambient_temperature 293(2)
_diffrn_measured_fraction_theta_full 0.982
_diffrn_measured_fraction_theta_max 0.982
_diffrn_measurement_device_type 'Bruker P4'
_diffrn_measurement_method '2\q/\w scans'
_diffrn_radiation_monochromator graphite
_diffrn_radiation_source 'sealed tube'
_diffrn_radiation_type MoK\a
_diffrn_radiation_wavelength 0.71073
_diffrn_reflns_av_R_equivalents 0.0269
_diffrn_reflns_av_sigmaI/netI 0.0338
_diffrn_reflns_limit_h_max 1
_diffrn_reflns_limit_h_min -15
_diffrn_reflns_limit_k_max 15
_diffrn_reflns_limit_k_min -15
_diffrn_reflns_limit_l_max 17
_diffrn_reflns_limit_l_min -17
_diffrn_reflns_number 9098
_diffrn_reflns_theta_full 26.50
_diffrn_reflns_theta_max 26.50
_diffrn_reflns_theta_min 1.55
_diffrn_standards_interval_count 97
_diffrn_standards_number 3
_exptl_absorpt_coefficient_mu 4.055
_exptl_absorpt_correction_T_max 0.4878
_exptl_absorpt_correction_T_min 0.4417
_exptl_absorpt_correction_type empirical
_exptl_crystal_colour orange-red
_exptl_crystal_density_diffrn 1.631
_exptl_crystal_density_method 'not measured'
_exptl_crystal_description Prism
_exptl_crystal_F_000 942
_exptl_crystal_size_max 0.36
_exptl_crystal_size_mid 0.29
_exptl_crystal_size_min 0.24
_refine_diff_density_max 1.657
_refine_diff_density_min -1.454
_refine_diff_density_rms 0.132
_refine_ls_extinction_method none
_refine_ls_goodness_of_fit_ref 1.055
_refine_ls_hydrogen_treatment constr
_refine_ls_matrix_type full
_refine_ls_number_parameters 442
_refine_ls_number_reflns 7923
_refine_ls_number_restraints 0
_refine_ls_restrained_S_all 1.055
_refine_ls_R_factor_all 0.0479
_refine_ls_R_factor_gt 0.0357
_refine_ls_shift/su_max 0.001
_refine_ls_shift/su_mean 0.000
_refine_ls_structure_factor_coef Fsqd
_refine_ls_weighting_details 'calc w=1/[\s^2^(Fo^2^)+(0.0610P)^2^+3.0451P] where P=(Fo^2^+2Fc^2^)/3'
_refine_ls_weighting_scheme calc
_refine_ls_wR_factor_gt 0.0989
_refine_ls_wR_factor_ref 0.1072
_reflns_number_gt 6712
_reflns_number_total 7923
_reflns_threshold_expression >2sigma(I)
_cod_data_source_file ic701932u-file001_1.cif
_cod_data_source_block placppn
_cod_depositor_comments
;
The following automatic conversions were performed:
'_symmetry_cell_setting' value 'Triclinic' changed to 'triclinic'
according to '/home/saulius/struct/CIF-dictionaries/cif_core.dic'
dictionary named 'cif_core.dic' version 2.4.1 from 2010-06-29.

Automatic conversion script
Id: cif_fix_enum 1527 2010-12-29 10:47:43Z saulius 
;
_cod_database_code 4304432

loop_
_symmetry_equiv_pos_as_xyz
'x, y, z'
'-x, -y, -z'

loop_
_atom_site_label
_atom_site_type_symbol
_atom_site_fract_x
_atom_site_fract_y
_atom_site_fract_z
_atom_site_U_iso_or_equiv
_atom_site_adp_type
_atom_site_occupancy
_atom_site_symmetry_multiplicity
_atom_site_calc_flag
_atom_site_refinement_flags
_atom_site_disorder_assembly
_atom_site_disorder_group
Pt1 Pt 0.11804(2) 0.554983(19) 0.433722(16) 0.03635(8) Uani 1 1 d . . .
Cl1 Cl 0.22654(18) 0.47334(16) 0.34566(14) 0.0590(4) Uani 1 1 d . . .
Cl2 Cl -0.01934(17) 0.50382(15) 0.28531(12) 0.0571(4) Uani 1 1 d . . .
Cl3 Cl 0.22055(16) 0.72506(14) 0.40055(13) 0.0522(4) Uani 1 1 d . . .
Cl4 Cl 0.26270(15) 0.61631(15) 0.57992(13) 0.0537(4) Uani 1 1 d . . .
Cl5 Cl -0.00886(14) 0.61966(12) 0.52773(11) 0.0435(3) Uani 1 1 d . . .
C1 C 0.7326(5) 0.8052(5) -0.0766(4) 0.0399(12) Uani 1 1 d . . .
C2 C 0.7955(6) 0.8863(6) -0.1247(5) 0.0490(14) Uani 1 1 d . . .
H2 H 0.8500 0.9580 -0.0861 0.059 Uiso 1 1 calc R . .
C3 C 0.7780(8) 0.8613(7) -0.2291(5) 0.0630(19) Uani 1 1 d . . .
H3 H 0.8202 0.9157 -0.2614 0.076 Uiso 1 1 calc R . .
C4 C 0.6978(9) 0.7559(9) -0.2845(6) 0.074(2) Uani 1 1 d . . .
H4 H 0.6852 0.7389 -0.3551 0.089 Uiso 1 1 calc R . .
C5 C 0.6361(8) 0.6751(8) -0.2391(7) 0.080(3) Uani 1 1 d . . .
H5 H 0.5820 0.6038 -0.2788 0.096 Uiso 1 1 calc R . .
C6 C 0.6529(7) 0.6978(6) -0.1338(6) 0.0582(18) Uani 1 1 d . . .
H6 H 0.6116 0.6421 -0.1024 0.070 Uiso 1 1 calc R . .
C7 C 0.7848(6) 0.9849(5) 0.1046(4) 0.0425(13) Uani 1 1 d . . .
C8 C 0.6966(7) 1.0184(6) 0.0700(6) 0.0567(17) Uani 1 1 d . . .
H8 H 0.6287 0.9672 0.0217 0.068 Uiso 1 1 calc R . .
C9 C 0.7114(9) 1.1292(7) 0.1086(7) 0.073(2) Uani 1 1 d . . .
H9 H 0.6525 1.1521 0.0863 0.088 Uiso 1 1 calc R . .
C10 C 0.8099(11) 1.2040(7) 0.1779(8) 0.085(3) Uani 1 1 d . . .
H10 H 0.8175 1.2775 0.2043 0.102 Uiso 1 1 calc R . .
C11 C 0.8995(9) 1.1727(7) 0.2099(7) 0.079(3) Uani 1 1 d . . .
H11 H 0.9686 1.2256 0.2563 0.095 Uiso 1 1 calc R . .
C12 C 0.8867(7) 1.0620(6) 0.1729(5) 0.0580(17) Uani 1 1 d . . .
H12 H 0.9470 1.0403 0.1944 0.070 Uiso 1 1 calc R . .
C13 C 0.8885(5) 0.8178(5) 0.1021(5) 0.0408(12) Uani 1 1 d . . .
C14 C 0.9619(6) 0.7979(6) 0.0360(5) 0.0517(15) Uani 1 1 d . . .
H14 H 0.9459 0.7980 -0.0317 0.062 Uiso 1 1 calc R . .
C15 C 1.0612(7) 0.7774(7) 0.0719(7) 0.0625(19) Uani 1 1 d . . .
H15 H 1.1121 0.7653 0.0280 0.075 Uiso 1 1 calc R . .
C16 C 1.0833(7) 0.7751(7) 0.1697(7) 0.065(2) Uani 1 1 d . . .
H16 H 1.1485 0.7603 0.1924 0.079 Uiso 1 1 calc R . .
C17 C 1.0109(7) 0.7944(7) 0.2351(6) 0.068(2) Uani 1 1 d . . .
H17 H 1.0271 0.7925 0.3022 0.081 Uiso 1 1 calc R . .
C18 C 0.9131(6) 0.8168(6) 0.2034(5) 0.0543(16) Uani 1 1 d . . .
H18 H 0.8645 0.8309 0.2488 0.065 Uiso 1 1 calc R . .
P1 P 0.75493(13) 0.83689(12) 0.05977(11) 0.0360(3) Uani 1 1 d . . .
N1 N 0.6402(5) 0.7548(4) 0.0924(4) 0.0440(11) Uani 1 1 d . . .
P2 P 0.54087(13) 0.74277(12) 0.16149(11) 0.0361(3) Uani 1 1 d . . .
C19 C 0.3947(6) 0.6471(5) 0.0846(5) 0.0414(12) Uani 1 1 d . . .
C20 C 0.3749(6) 0.6387(6) -0.0186(5) 0.0524(16) Uani 1 1 d . . .
H20 H 0.4381 0.6783 -0.0486 0.063 Uiso 1 1 calc R . .
C21 C 0.2605(7) 0.5710(7) -0.0772(5) 0.0599(18) Uani 1 1 d . . .
H21 H 0.2471 0.5652 -0.1465 0.072 Uiso 1 1 calc R . .
C22 C 0.1672(8) 0.5125(7) -0.0334(6) 0.068(2) Uani 1 1 d . . .
H22 H 0.0906 0.4675 -0.0730 0.081 Uiso 1 1 calc R . .
C23 C 0.1864(7) 0.5203(7) 0.0689(7) 0.070(2) Uani 1 1 d . . .
H23 H 0.1230 0.4801 0.0984 0.084 Uiso 1 1 calc R . .
C24 C 0.3010(6) 0.5884(6) 0.1284(5) 0.0555(17) Uani 1 1 d . . .
H24 H 0.3140 0.5940 0.1977 0.067 Uiso 1 1 calc R . .
C25 C 0.5284(6) 0.8718(5) 0.2178(5) 0.0420(13) Uani 1 1 d . . .
C26 C 0.6212(7) 0.9557(6) 0.2939(5) 0.0542(16) Uani 1 1 d . . .
H26 H 0.6879 0.9431 0.3170 0.065 Uiso 1 1 calc R . .
C27 C 0.6153(9) 1.0566(7) 0.3351(7) 0.073(2) Uani 1 1 d . . .
H27 H 0.6778 1.1120 0.3859 0.087 Uiso 1 1 calc R . .
C28 C 0.5171(10) 1.0764(8) 0.3014(8) 0.089(3) Uani 1 1 d . . .
H28 H 0.5129 1.1447 0.3302 0.106 Uiso 1 1 calc R . .
C29 C 0.4260(9) 0.9956(8) 0.2258(9) 0.092(3) Uani 1 1 d . . .
H29 H 0.3604 1.0098 0.2028 0.111 Uiso 1 1 calc R . .
C30 C 0.4302(7) 0.8934(7) 0.1831(7) 0.066(2) Uani 1 1 d . . .
H30 H 0.3679 0.8390 0.1315 0.079 Uiso 1 1 calc R . .
C31 C 0.5714(6) 0.6862(5) 0.2642(4) 0.0427(13) Uani 1 1 d . . .
C32 C 0.5196(6) 0.6963(6) 0.3496(5) 0.0509(15) Uani 1 1 d . . .
H32 H 0.4683 0.7335 0.3557 0.061 Uiso 1 1 calc R . .
C33 C 0.5447(7) 0.6502(7) 0.4269(5) 0.0588(18) Uani 1 1 d . . .
H33 H 0.5067 0.6533 0.4830 0.071 Uiso 1 1 calc R . .
C34 C 0.6253(8) 0.6002(7) 0.4205(6) 0.0633(19) Uani 1 1 d . . .
H34 H 0.6453 0.5735 0.4739 0.076 Uiso 1 1 calc R . .
C35 C 0.6761(8) 0.5901(7) 0.3347(6) 0.068(2) Uani 1 1 d . . .
H35 H 0.7287 0.5542 0.3295 0.081 Uiso 1 1 calc R . .
C36 C 0.6498(6) 0.6327(6) 0.2562(5) 0.0519(15) Uani 1 1 d . . .
H36 H 0.6844 0.6254 0.1984 0.062 Uiso 1 1 calc R . .
C37 C 0.0685(17) 0.0988(14) 0.4750(10) 0.129(5) Uani 1 1 d . . .
H37 H 0.1153 0.1653 0.4589 0.155 Uiso 1 1 calc R . .
C38 C 0.1167(16) 0.0193(16) 0.4855(9) 0.121(5) Uani 1 1 d . . .
H38 H 0.1952 0.0321 0.4750 0.145 Uiso 0.50 1 calc PR A 1
C39 C 0.0465(17) -0.0765(12) 0.5113(9) 0.117(4) Uani 1 1 d . . .
H39 H 0.0791 -0.1279 0.5196 0.140 Uiso 1 1 calc R . .
C40 C 0.230(3) 0.035(2) 0.4632(19) 0.121(9) Uani 0.50 1 d P B 2
H40A H 0.2676 0.1068 0.4482 0.181 Uiso 0.50 1 calc PR B 2
H40B H 0.2223 -0.0247 0.4053 0.181 Uiso 0.50 1 calc PR B 2
H40C H 0.2803 0.0331 0.5206 0.181 Uiso 0.50 1 calc PR B 2

loop_
_atom_site_aniso_label
_atom_site_aniso_U_11
_atom_site_aniso_U_22
_atom_site_aniso_U_33
_atom_site_aniso_U_23
_atom_site_aniso_U_13
_atom_site_aniso_U_12
Pt1 0.04171(12) 0.03531(12) 0.03407(11) 0.01190(8) 0.00662(8) 0.01673(9)
Cl1 0.0661(11) 0.0618(10) 0.0631(10) 0.0203(8) 0.0299(9) 0.0354(9)
Cl2 0.0621(10) 0.0612(10) 0.0385(7) 0.0152(7) -0.0019(7) 0.0168(8)
Cl3 0.0561(9) 0.0445(8) 0.0577(9) 0.0250(7) 0.0108(7) 0.0166(7)
Cl4 0.0514(9) 0.0555(9) 0.0512(9) 0.0178(7) -0.0033(7) 0.0196(7)
Cl5 0.0538(8) 0.0355(7) 0.0463(7) 0.0130(6) 0.0138(6) 0.0218(6)
C1 0.038(3) 0.046(3) 0.037(3) 0.007(2) 0.003(2) 0.022(3)
C2 0.053(4) 0.055(4) 0.038(3) 0.008(3) 0.002(3) 0.025(3)
C3 0.083(5) 0.082(5) 0.043(4) 0.020(4) 0.015(4) 0.050(5)
C4 0.081(6) 0.109(7) 0.037(4) 0.001(4) 0.007(4) 0.054(6)
C5 0.061(5) 0.084(6) 0.067(5) -0.030(5) 0.003(4) 0.027(5)
C6 0.057(4) 0.051(4) 0.055(4) -0.002(3) 0.016(3) 0.018(3)
C7 0.051(3) 0.035(3) 0.040(3) 0.012(2) 0.014(3) 0.014(3)
C8 0.071(5) 0.044(4) 0.059(4) 0.014(3) 0.011(4) 0.028(3)
C9 0.100(7) 0.052(4) 0.079(6) 0.020(4) 0.019(5) 0.041(5)
C10 0.128(9) 0.043(4) 0.085(6) 0.009(4) 0.035(6) 0.036(5)
C11 0.086(6) 0.045(4) 0.067(5) -0.010(4) 0.012(5) -0.001(4)
C12 0.051(4) 0.053(4) 0.052(4) -0.001(3) 0.000(3) 0.012(3)
C13 0.039(3) 0.044(3) 0.043(3) 0.012(2) 0.004(2) 0.020(3)
C14 0.047(4) 0.061(4) 0.057(4) 0.025(3) 0.015(3) 0.027(3)
C15 0.049(4) 0.074(5) 0.081(5) 0.035(4) 0.023(4) 0.033(4)
C16 0.047(4) 0.076(5) 0.084(5) 0.034(4) 0.006(4) 0.032(4)
C17 0.063(5) 0.081(6) 0.060(4) 0.025(4) -0.004(4) 0.030(4)
C18 0.048(4) 0.069(4) 0.040(3) 0.009(3) -0.003(3) 0.024(3)
P1 0.0358(7) 0.0349(7) 0.0368(7) 0.0087(6) 0.0060(6) 0.0145(6)
N1 0.042(3) 0.036(3) 0.055(3) 0.013(2) 0.014(2) 0.015(2)
P2 0.0367(7) 0.0354(7) 0.0388(7) 0.0121(6) 0.0068(6) 0.0163(6)
C19 0.045(3) 0.043(3) 0.043(3) 0.016(3) 0.011(3) 0.023(3)
C20 0.049(4) 0.068(4) 0.040(3) 0.016(3) 0.004(3) 0.024(3)
C21 0.067(5) 0.075(5) 0.040(3) 0.012(3) 0.000(3) 0.036(4)
C22 0.058(4) 0.065(5) 0.063(5) 0.006(4) -0.009(4) 0.018(4)
C23 0.048(4) 0.073(5) 0.071(5) 0.028(4) 0.004(4) 0.003(4)
C24 0.046(4) 0.064(4) 0.042(3) 0.016(3) 0.002(3) 0.008(3)
C25 0.044(3) 0.040(3) 0.042(3) 0.008(2) 0.006(3) 0.019(3)
C26 0.057(4) 0.051(4) 0.052(4) 0.008(3) 0.003(3) 0.023(3)
C27 0.082(6) 0.055(4) 0.066(5) -0.007(4) 0.001(4) 0.027(4)
C28 0.103(7) 0.064(5) 0.108(8) 0.000(5) 0.019(6) 0.055(6)
C29 0.078(6) 0.077(6) 0.129(9) 0.003(6) -0.003(6) 0.056(5)
C30 0.059(4) 0.065(5) 0.079(5) 0.007(4) -0.001(4) 0.038(4)
C31 0.043(3) 0.045(3) 0.039(3) 0.013(2) 0.001(2) 0.017(3)
C32 0.051(4) 0.058(4) 0.044(3) 0.014(3) 0.007(3) 0.023(3)
C33 0.061(4) 0.072(5) 0.035(3) 0.016(3) -0.001(3) 0.020(4)
C34 0.078(5) 0.059(4) 0.054(4) 0.022(3) -0.002(4) 0.028(4)
C35 0.082(6) 0.065(5) 0.072(5) 0.029(4) 0.008(4) 0.043(4)
C36 0.058(4) 0.050(4) 0.058(4) 0.024(3) 0.013(3) 0.028(3)
C37 0.167(16) 0.137(13) 0.092(9) 0.022(8) 0.024(10) 0.075(12)
C38 0.154(13) 0.164(14) 0.068(7) 0.019(8) 0.019(8) 0.096(13)
C39 0.173(15) 0.113(10) 0.085(8) 0.039(7) 0.032(9) 0.073(11)
C40 0.16(3) 0.12(2) 0.086(16) 0.041(15) -0.015(17) 0.054(19)

loop_
_atom_type_symbol
_atom_type_description
_atom_type_scat_dispersion_real
_atom_type_scat_dispersion_imag
_atom_type_scat_source
C C 0.0033 0.0016 'International Tables Vol C Tables 4.2.6.8 and 6.1.1.4'
H H 0.0000 0.0000 'International Tables Vol C Tables 4.2.6.8 and 6.1.1.4'
N N 0.0061 0.0033 'International Tables Vol C Tables 4.2.6.8 and 6.1.1.4'
P P 0.1023 0.0942 'International Tables Vol C Tables 4.2.6.8 and 6.1.1.4'
Cl Cl 0.1484 0.1585 'International Tables Vol C Tables 4.2.6.8 and 6.1.1.4'
Pt Pt -1.7033 8.3905 'International Tables Vol C Tables 4.2.6.8 and 6.1.1.4'

loop_
_geom_angle_atom_site_label_1
_geom_angle_atom_site_label_2
_geom_angle_atom_site_label_3
_geom_angle
_geom_angle_site_symmetry_1
_geom_angle_site_symmetry_3
_geom_angle_publ_flag
Cl1 Pt1 Cl3 92.62(7) . . ?
Cl1 Pt1 Cl2 89.40(7) . . ?
Cl3 Pt1 Cl2 88.43(6) . . ?
Cl1 Pt1 Cl4 90.44(7) . . ?
Cl3 Pt1 Cl4 88.09(6) . . ?
Cl2 Pt1 Cl4 176.51(6) . . ?
Cl1 Pt1 Cl5 173.53(6) . . ?
Cl3 Pt1 Cl5 93.82(6) . . ?
Cl2 Pt1 Cl5 90.11(6) . . ?
Cl4 Pt1 Cl5 90.44(6) . . ?
Cl1 Pt1 Cl5 89.06(6) . 2_566 ?
Cl3 Pt1 Cl5 178.27(6) . 2_566 ?
Cl2 Pt1 Cl5 92.05(6) . 2_566 ?
Cl4 Pt1 Cl5 91.44(6) . 2_566 ?
Cl5 Pt1 Cl5 84.52(5) . 2_566 ?
Pt1 Cl5 Pt1 95.48(5) . 2_566 ?
C6 C1 C2 120.0(6) . . ?
C6 C1 P1 119.2(5) . . ?
C2 C1 P1 120.8(5) . . ?
C3 C2 C1 120.4(7) . . ?
C3 C2 H2 119.8 . . ?
C1 C2 H2 119.8 . . ?
C4 C3 C2 119.0(8) . . ?
C4 C3 H3 120.5 . . ?
C2 C3 H3 120.5 . . ?
C5 C4 C3 121.5(7) . . ?
C5 C4 H4 119.2 . . ?
C3 C4 H4 119.2 . . ?
C4 C5 C6 120.6(8) . . ?
C4 C5 H5 119.7 . . ?
C6 C5 H5 119.7 . . ?
C1 C6 C5 118.4(8) . . ?
C1 C6 H6 120.8 . . ?
C5 C6 H6 120.8 . . ?
C12 C7 C8 120.1(6) . . ?
C12 C7 P1 122.7(5) . . ?
C8 C7 P1 117.2(5) . . ?
C9 C8 C7 119.1(8) . . ?
C9 C8 H8 120.5 . . ?
C7 C8 H8 120.5 . . ?
C10 C9 C8 120.8(9) . . ?
C10 C9 H9 119.6 . . ?
C8 C9 H9 119.6 . . ?
C9 C10 C11 120.6(8) . . ?
C9 C10 H10 119.7 . . ?
C11 C10 H10 119.7 . . ?
C10 C11 C12 119.8(8) . . ?
C10 C11 H11 120.1 . . ?
C12 C11 H11 120.1 . . ?
C7 C12 C11 119.6(8) . . ?
C7 C12 H12 120.2 . . ?
C11 C12 H12 120.2 . . ?
C14 C13 C18 119.8(6) . . ?
C14 C13 P1 121.6(5) . . ?
C18 C13 P1 118.5(5) . . ?
C13 C14 C15 119.2(7) . . ?
C13 C14 H14 120.4 . . ?
C15 C14 H14 120.4 . . ?
C16 C15 C14 120.5(7) . . ?
C16 C15 H15 119.7 . . ?
C14 C15 H15 119.7 . . ?
C15 C16 C17 120.4(7) . . ?
C15 C16 H16 119.8 . . ?
C17 C16 H16 119.8 . . ?
C16 C17 C18 121.0(7) . . ?
C16 C17 H17 119.5 . . ?
C18 C17 H17 119.5 . . ?
C17 C18 C13 119.0(7) . . ?
C17 C18 H18 120.5 . . ?
C13 C18 H18 120.5 . . ?
N1 P1 C1 109.4(3) . . ?
N1 P1 C13 111.0(3) . . ?
C1 P1 C13 107.2(3) . . ?
N1 P1 C7 113.9(3) . . ?
C1 P1 C7 106.2(3) . . ?
C13 P1 C7 108.9(3) . . ?
P1 N1 P2 146.9(4) . . ?
N1 P2 C25 115.1(3) . . ?
N1 P2 C31 110.4(3) . . ?
C25 P2 C31 106.8(3) . . ?
N1 P2 C19 108.4(3) . . ?
C25 P2 C19 106.7(3) . . ?
C31 P2 C19 109.1(3) . . ?
C24 C19 C20 119.8(6) . . ?
C24 C19 P2 120.6(5) . . ?
C20 C19 P2 119.4(5) . . ?
C19 C20 C21 119.8(7) . . ?
C19 C20 H20 120.1 . . ?
C21 C20 H20 120.1 . . ?
C22 C21 C20 120.3(7) . . ?
C22 C21 H21 119.9 . . ?
C20 C21 H21 119.9 . . ?
C21 C22 C23 120.2(7) . . ?
C21 C22 H22 119.9 . . ?
C23 C22 H22 119.9 . . ?
C22 C23 C24 119.9(7) . . ?
C22 C23 H23 120.0 . . ?
C24 C23 H23 120.0 . . ?
C19 C24 C23 119.9(6) . . ?
C19 C24 H24 120.0 . . ?
C23 C24 H24 120.0 . . ?
C26 C25 C30 118.7(6) . . ?
C26 C25 P2 119.9(5) . . ?
C30 C25 P2 121.4(5) . . ?
C27 C26 C25 120.6(7) . . ?
C27 C26 H26 119.7 . . ?
C25 C26 H26 119.7 . . ?
C26 C27 C28 120.3(8) . . ?
C26 C27 H27 119.9 . . ?
C28 C27 H27 119.9 . . ?
C29 C28 C27 119.9(8) . . ?
C29 C28 H28 120.0 . . ?
C27 C28 H28 120.0 . . ?
C28 C29 C30 120.7(8) . . ?
C28 C29 H29 119.6 . . ?
C30 C29 H29 119.6 . . ?
C29 C30 C25 119.8(8) . . ?
C29 C30 H30 120.1 . . ?
C25 C30 H30 120.1 . . ?
C32 C31 C36 120.1(6) . . ?
C32 C31 P2 121.4(5) . . ?
C36 C31 P2 118.5(5) . . ?
C31 C32 C33 119.5(7) . . ?
C31 C32 H32 120.2 . . ?
C33 C32 H32 120.2 . . ?
C34 C33 C32 120.4(7) . . ?
C34 C33 H33 119.8 . . ?
C32 C33 H33 119.8 . . ?
C33 C34 C35 119.6(7) . . ?
C33 C34 H34 120.2 . . ?
C35 C34 H34 120.2 . . ?
C34 C35 C36 120.7(7) . . ?
C34 C35 H35 119.7 . . ?
C36 C35 H35 119.7 . . ?
C35 C36 C31 119.6(7) . . ?
C35 C36 H36 120.2 . . ?
C31 C36 H36 120.2 . . ?
C39 C37 C38 118.9(17) 2_556 . ?
C39 C37 H37 120.6 2_556 . ?
C38 C37 H37 120.6 . . ?
C39 C38 C40 120.4(19) . . ?
C39 C38 C37 119.2(15) . . ?
C40 C38 C37 120(2) . . ?
C39 C38 H38 120.4 . . ?
C40 C38 H38 3.8 . . ?
C37 C38 H38 120.4 . . ?
C37 C39 C38 121.9(15) 2_556 . ?
C37 C39 H39 119.0 2_556 . ?
C38 C39 H39 119.0 . . ?
C38 C40 H40A 109.5 . . ?
C38 C40 H40B 109.5 . . ?
H40A C40 H40B 109.5 . . ?
C38 C40 H40C 109.5 . . ?
H40A C40 H40C 109.5 . . ?
H40B C40 H40C 109.5 . . ?

loop_
_geom_bond_atom_site_label_1
_geom_bond_atom_site_label_2
_geom_bond_distance
_geom_bond_site_symmetry_2
_geom_bond_publ_flag
Pt1 Cl1 2.2721(16) . ?
Pt1 Cl3 2.2801(16) . ?
Pt1 Cl2 2.3103(16) . ?
Pt1 Cl4 2.3159(16) . ?
Pt1 Cl5 2.3739(15) . ?
Pt1 Cl5 2.3788(15) 2_566 ?
Cl5 Pt1 2.3788(15) 2_566 ?
C1 C6 1.384(9) . ?
C1 C2 1.385(9) . ?
C1 P1 1.797(6) . ?
C2 C3 1.374(9) . ?
C2 H2 0.9300 . ?
C3 C4 1.362(12) . ?
C3 H3 0.9300 . ?
C4 C5 1.353(13) . ?
C4 H4 0.9300 . ?
C5 C6 1.389(11) . ?
C5 H5 0.9300 . ?
C6 H6 0.9300 . ?
C7 C12 1.369(9) . ?
C7 C8 1.390(10) . ?
C7 P1 1.806(6) . ?
C8 C9 1.386(10) . ?
C8 H8 0.9300 . ?
C9 C10 1.344(13) . ?
C9 H9 0.9300 . ?
C10 C11 1.374(14) . ?
C10 H10 0.9300 . ?
C11 C12 1.390(11) . ?
C11 H11 0.9300 . ?
C12 H12 0.9300 . ?
C13 C14 1.375(9) . ?
C13 C18 1.397(9) . ?
C13 P1 1.801(6) . ?
C14 C15 1.405(9) . ?
C14 H14 0.9300 . ?
C15 C16 1.351(11) . ?
C15 H15 0.9300 . ?
C16 C17 1.358(12) . ?
C16 H16 0.9300 . ?
C17 C18 1.386(10) . ?
C17 H17 0.9300 . ?
C18 H18 0.9300 . ?
P1 N1 1.568(5) . ?
N1 P2 1.574(5) . ?
P2 C25 1.789(6) . ?
P2 C31 1.801(6) . ?
P2 C19 1.802(6) . ?
C19 C24 1.373(9) . ?
C19 C20 1.386(8) . ?
C20 C21 1.386(10) . ?
C20 H20 0.9300 . ?
C21 C22 1.368(11) . ?
C21 H21 0.9300 . ?
C22 C23 1.374(11) . ?
C22 H22 0.9300 . ?
C23 C24 1.394(10) . ?
C23 H23 0.9300 . ?
C24 H24 0.9300 . ?
C25 C26 1.392(9) . ?
C25 C30 1.396(9) . ?
C26 C27 1.368(10) . ?
C26 H26 0.9300 . ?
C27 C28 1.377(13) . ?
C27 H27 0.9300 . ?
C28 C29 1.366(14) . ?
C28 H28 0.9300 . ?
C29 C30 1.380(11) . ?
C29 H29 0.9300 . ?
C30 H30 0.9300 . ?
C31 C32 1.378(9) . ?
C31 C36 1.387(9) . ?
C32 C33 1.394(9) . ?
C32 H32 0.9300 . ?
C33 C34 1.374(11) . ?
C33 H33 0.9300 . ?
C34 C35 1.376(11) . ?
C34 H34 0.9300 . ?
C35 C36 1.383(9) . ?
C35 H35 0.9300 . ?
C36 H36 0.9300 . ?
C37 C39 1.348(19) 2_556 ?
C37 C38 1.413(19) . ?
C37 H37 0.9300 . ?
C38 C39 1.37(2) . ?
C38 C40 1.38(3) . ?
C38 H38 0.9300 . ?
C39 C37 1.348(19) 2_556 ?
C39 H39 0.9300 . ?
C40 H40A 0.9600 . ?
C40 H40B 0.9600 . ?
C40 H40C 0.9600 . ?
